data_4112743
loop_
_publ_author_name
'David T. Puerta'
'Jana A. Lewis'
'Seth M. Cohen'

_publ_section_title
;
 New Beginnings for Matrix Metalloproteinase Inhibitors: Identification of
 High-Affinity Zinc-Binding Groups
;
_journal_name_full 'Journal of the American Chemical Society'
_journal_page_first 8388
_journal_page_last 8389
_journal_paper_doi 10.1021/ja0485513
_journal_volume 126
_journal_year 2004
_chemical_formula_sum 'C38 H35 B N6 O2 S Zn'
_chemical_formula_weight 715.96
_chemical_name_systematic
; 
 ? 
;
_space_group_IT_number 148
_symmetry_cell_setting rhombohedral
_symmetry_space_group_name_Hall '-R 3'
_symmetry_space_group_name_H-M 'R -3 :H'
_atom_sites_solution_hydrogens geom
_atom_sites_solution_primary direct
_atom_sites_solution_secondary difmap
_audit_creation_method SHELXL-97
_cell_angle_alpha 90.00
_cell_angle_beta 90.00
_cell_angle_gamma 120.00
_cell_formula_units_Z 18
_cell_length_a 26.5165(15)
_cell_length_b 26.5165(15)
_cell_length_c 27.736(2)
_cell_measurement_reflns_used 8668
_cell_measurement_temperature 100(2)
_cell_measurement_theta_max 27.58
_cell_measurement_theta_min 1.15
_cell_volume 16889.1(18)
_computing_cell_refinement 'Bruker SMART'
_computing_data_collection 'Bruker SMART'
_computing_data_reduction 'Bruker SAINT'
_computing_molecular_graphics 'Bruker SHELXTL'
_computing_publication_material 'Bruker SHELXTL'
_computing_structure_refinement 'SHELXL-97 (Sheldrick, 1997)'
_computing_structure_solution 'SHELXS-97 (Sheldrick, 1990)'
_diffrn_ambient_temperature 100(2)
_diffrn_measured_fraction_theta_full 0.996
_diffrn_measured_fraction_theta_max 0.996
_diffrn_measurement_device_type 'CCD area detector'
_diffrn_measurement_method 'phi and omega scans'
_diffrn_radiation_monochromator graphite
_diffrn_radiation_source 'fine-focus sealed tube'
_diffrn_radiation_type MoK\a
_diffrn_radiation_wavelength 0.71073
_diffrn_reflns_av_R_equivalents 0.0999
_diffrn_reflns_av_sigmaI/netI 0.0586
_diffrn_reflns_limit_h_max 34
_diffrn_reflns_limit_h_min -33
_diffrn_reflns_limit_k_max 34
_diffrn_reflns_limit_k_min -34
_diffrn_reflns_limit_l_max 35
_diffrn_reflns_limit_l_min -36
_diffrn_reflns_number 49140
_diffrn_reflns_theta_full 27.58
_diffrn_reflns_theta_max 27.58
_diffrn_reflns_theta_min 1.15
_exptl_absorpt_coefficient_mu 0.750
_exptl_absorpt_correction_type none
_exptl_crystal_colour yellow
_exptl_crystal_density_diffrn 1.267
_exptl_crystal_density_meas 0
_exptl_crystal_description block
_exptl_crystal_F_000 6696
_exptl_crystal_size_max 0.47
_exptl_crystal_size_mid 0.19
_exptl_crystal_size_min 0.18
_refine_diff_density_max 1.645
_refine_diff_density_min -0.601
_refine_diff_density_rms 0.117
_refine_ls_extinction_method none
_refine_ls_goodness_of_fit_ref 0.981
_refine_ls_hydrogen_treatment mixed
_refine_ls_matrix_type full
_refine_ls_number_parameters 450
_refine_ls_number_reflns 8668
_refine_ls_number_restraints 0
_refine_ls_restrained_S_all 0.981
_refine_ls_R_factor_all 0.0908
_refine_ls_R_factor_gt 0.0665
_refine_ls_shift/su_max 0.143
_refine_ls_shift/su_mean 0.011
_refine_ls_structure_factor_coef Fsqd
_refine_ls_weighting_details 'calc w=1/[\s^2^(Fo^2^)+(0.1436P)^2^+0.0000P] where P=(Fo^2^+2Fc^2^)/3'
_refine_ls_weighting_scheme calc
_refine_ls_wR_factor_gt 0.1967
_refine_ls_wR_factor_ref 0.2107
_reflns_number_gt 5694
_reflns_number_total 8668
_reflns_threshold_expression >2sigma(I)
_cod_data_source_file ja0485513si20040312_123733_3.cif
_cod_data_source_block '[(Tp)Zn(11)]'
_cod_original_cell_volume 16889(2)
_cod_original_sg_symbol_H-M 'R -3'
_cod_database_code 4112743

loop_
_symmetry_equiv_pos_as_xyz
'x, y, z'
'-y, x-y, z'
'-x+y, -x, z'
'x+2/3, y+1/3, z+1/3'
'-y+2/3, x-y+1/3, z+1/3'
'-x+y+2/3, -x+1/3, z+1/3'
'x+1/3, y+2/3, z+2/3'
'-y+1/3, x-y+2/3, z+2/3'
'-x+y+1/3, -x+2/3, z+2/3'
'-x, -y, -z'
'y, -x+y, -z'
'x-y, x, -z'
'-x+2/3, -y+1/3, -z+1/3'
'y+2/3, -x+y+1/3, -z+1/3'
'x-y+2/3, x+1/3, -z+1/3'
'-x+1/3, -y+2/3, -z+2/3'
'y+1/3, -x+y+2/3, -z+2/3'
'x-y+1/3, x+2/3, -z+2/3'

loop_
_atom_site_label
_atom_site_type_symbol
_atom_site_fract_x
_atom_site_fract_y
_atom_site_fract_z
_atom_site_U_iso_or_equiv
_atom_site_adp_type
_atom_site_occupancy
_atom_site_symmetry_multiplicity
_atom_site_calc_flag
_atom_site_refinement_flags
C9 C 0.9592(6) 0.2345(4) -0.1531(3) 0.169(6) Uani 1 1 d .
H9 H 0.9728 0.2170 -0.1756 0.203 Uiso 1 1 calc R
Zn1 Zn 0.949148(15) 0.312144(15) 0.032659(15) 0.04112(16) Uani 1 1 d .
S1 S 0.84935(4) 0.24461(4) 0.03022(5) 0.0628(3) Uani 1 1 d .
N4 N 1.01060(12) 0.33338(11) 0.08614(9) 0.0419(6) Uani 1 1 d .
N3 N 1.05535(13) 0.38990(11) 0.08673(10) 0.0455(7) Uani 1 1 d .
N5 N 1.00254(12) 0.44055(11) 0.05642(10) 0.0441(6) Uani 1 1 d .
N1 N 1.05729(11) 0.41326(11) -0.00109(10) 0.0407(6) Uani 1 1 d .
N2 N 1.00871(12) 0.36517(11) -0.01856(10) 0.0425(6) Uani 1 1 d .
C22 C 0.99929(18) 0.48871(15) 0.06791(12) 0.0499(9) Uani 1 1 d .
N6 N 0.94778(12) 0.39264(12) 0.05388(11) 0.0480(7) Uani 1 1 d .
C2 C 1.10010(15) 0.43244(16) -0.03464(14) 0.0501(9) Uani 1 1 d .
C14 C 1.02440(16) 0.30423(15) 0.11871(13) 0.0488(9) Uani 1 1 d .
C23 C 0.94279(19) 0.47229(17) 0.07318(13) 0.0564(10) Uani 1 1 d .
H23 H 0.9272 0.4966 0.0811 0.068 Uiso 1 1 calc R
C12 C 1.09567(18) 0.39599(17) 0.11982(14) 0.0579(10) Uani 1 1 d .
C3 C 1.07893(18) 0.39658(17) -0.07394(14) 0.0566(10) Uani 1 1 d .
H3 H 1.0992 0.3993 -0.1029 0.068 Uiso 1 1 calc R
C15 C 0.98661(18) 0.24208(16) 0.12924(14) 0.0537(9) Uani 1 1 d .
C16 C 0.92672(19) 0.21516(16) 0.12705(14) 0.0594(10) Uani 1 1 d .
H16 H 0.9089 0.2371 0.1177 0.071 Uiso 1 1 calc R
C24 C 0.91192(17) 0.41293(17) 0.06478(14) 0.0547(9) Uani 1 1 d .
C11 C 1.1490(2) 0.4528(2) 0.1291(2) 0.0890(17) Uani 1 1 d .
H11A H 1.1726 0.4661 0.0997 0.133 Uiso 1 1 calc R
H11B H 1.1716 0.4483 0.1550 0.133 Uiso 1 1 calc R
H11C H 1.1380 0.4816 0.1388 0.133 Uiso 1 1 calc R
C1 C 1.15916(15) 0.48410(18) -0.02702(18) 0.0655(11) Uani 1 1 d .
H1A H 1.1554 0.5182 -0.0194 0.098 Uiso 1 1 calc R
H1B H 1.1824 0.4917 -0.0564 0.098 Uiso 1 1 calc R
H1C H 1.1784 0.4764 -0.0002 0.098 Uiso 1 1 calc R
C25 C 0.8494(2) 0.3758(2) 0.0665(2) 0.0827(17) Uani 1 1 d .
C13 C 1.07714(19) 0.34209(17) 0.14009(13) 0.0585(10) Uani 1 1 d .
H13 H 1.0968 0.3328 0.1641 0.070 Uiso 1 1 calc R
C21 C 1.0522(2) 0.54788(15) 0.07109(14) 0.0634(11) Uani 1 1 d .
H21A H 1.0403 0.5769 0.0770 0.095 Uiso 1 1 calc R
H21B H 1.0739 0.5569 0.0407 0.095 Uiso 1 1 calc R
H21C H 1.0770 0.5486 0.0976 0.095 Uiso 1 1 calc R
C4 C 1.02236(17) 0.35591(16) -0.06288(13) 0.0509(9) Uani 1 1 d .
C20 C 1.0125(2) 0.20944(19) 0.14357(16) 0.0672(11) Uani 1 1 d .
H20 H 1.0537 0.2271 0.1444 0.081 Uiso 1 1 calc R
C18 C 0.9180(3) 0.1255(2) 0.1532(3) 0.104(2) Uani 1 1 d .
H18 H 0.8943 0.0856 0.1613 0.124 Uiso 1 1 calc R
C5 C 0.9789(2) 0.30763(19) -0.09202(14) 0.0733(14) Uani 1 1 d .
C6 C 0.9199(2) 0.2880(2) -0.08796(17) 0.0867(17) Uani 1 1 d .
H6 H 0.9061 0.3063 -0.0665 0.104 Uiso 1 1 calc R
C19 C 0.9785(3) 0.1522(2) 0.1563(2) 0.0934(18) Uani 1 1 d .
H19 H 0.9961 0.1307 0.1673 0.112 Uiso 1 1 calc R
C10 C 0.9980(4) 0.2804(2) -0.12457(18) 0.112(2) Uani 1 1 d .
H10 H 1.0385 0.2937 -0.1272 0.134 Uiso 1 1 calc R
C17 C 0.8927(2) 0.15786(19) 0.1381(2) 0.0785(14) Uani 1 1 d .
H17 H 0.8515 0.1398 0.1355 0.094 Uiso 1 1 calc R
O1 O 0.96018(9) 0.24412(9) 0.01025(8) 0.0428(5) Uani 1 1 d .
C31 C 0.85640(14) 0.18860(14) 0.00753(13) 0.0452(8) Uani 1 1 d .
C36 C 0.91364(13) 0.19658(14) -0.00040(12) 0.0421(7) Uani 1 1 d .
C32 C 0.80881(15) 0.13428(15) -0.00434(15) 0.0549(9) Uani 1 1 d .
H32 H 0.7705 0.1273 0.0011 0.066 Uiso 1 1 calc R
C34 C 0.91669(18) 0.15108(18) -0.0212(2) 0.0740(13) Uani 1 1 d .
C28 C 0.7283(3) 0.3076(3) 0.0684(8) 0.241(10) Uani 1 1 d .
H28 H 0.6871 0.2838 0.0692 0.289 Uiso 1 1 calc R
C26 C 0.8190(2) 0.34779(19) 0.0266(3) 0.111(3) Uani 1 1 d .
H26 H 0.8395 0.3513 -0.0025 0.134 Uiso 1 1 calc R
C7 C 0.8812(4) 0.2409(3) -0.1161(2) 0.138(3) Uani 1 1 d .
H7 H 0.8406 0.2264 -0.1131 0.165 Uiso 1 1 calc R
C35 C 0.9733(2) 0.1546(2) -0.0346(3) 0.137(3) Uani 1 1 d .
H35A H 0.9877 0.1422 -0.0072 0.205 Uiso 1 1 calc R
H35B H 1.0019 0.1948 -0.0432 0.205 Uiso 1 1 calc R
H35C H 0.9671 0.1291 -0.0622 0.205 Uiso 1 1 calc R
C30 C 0.8203(3) 0.3727(3) 0.1104(3) 0.152(4) Uani 1 1 d .
H30 H 0.8420 0.3939 0.1378 0.183 Uiso 1 1 calc R
C8 C 0.9011(6) 0.2147(4) -0.1484(3) 0.181(6) Uani 1 1 d .
H8 H 0.8740 0.1827 -0.1674 0.217 Uiso 1 1 calc R
C27 C 0.7563(3) 0.3126(2) 0.0270(6) 0.223(7) Uani 1 1 d .
H27 H 0.7355 0.2934 -0.0013 0.268 Uiso 1 1 calc R
C29 C 0.7595(5) 0.3382(5) 0.1133(7) 0.270(11) Uani 1 1 d .
H29 H 0.7392 0.3345 0.1425 0.324 Uiso 1 1 calc R
O2 O 0.86878(13) 0.10056(13) -0.03270(14) 0.0820(10) Uani 1 1 d .
C33 C 0.81619(17) 0.09207(17) -0.02310(17) 0.0642(11) Uani 1 1 d .
H33 H 0.7830 0.0552 -0.0297 0.077 Uiso 1 1 calc R
B1 B 1.05652(17) 0.43426(16) 0.05005(15) 0.0455(9) Uani 1 1 d .
H1 H 1.0959(15) 0.4741(15) 0.0558(12) 0.043(9) Uiso 1 1 d .
C37 C 0.9639(4) 0.0205(4) 0.9174(4) 0.154(4) Uani 1 1 d .
H37 H 0.9382 0.0357 0.9158 0.184 Uiso 1 1 calc R
C38 C 1.0216(4) 0.0569(4) 0.9184(4) 0.164(4) Uani 1 1 d .
H38 H 1.0367 0.0978 0.9200 0.197 Uiso 1 1 calc R

loop_
_atom_site_aniso_label
_atom_site_aniso_U_11
_atom_site_aniso_U_22
_atom_site_aniso_U_33
_atom_site_aniso_U_23
_atom_site_aniso_U_13
_atom_site_aniso_U_12
C9 0.308(15) 0.079(5) 0.061(4) -0.016(4) 0.005(7) 0.053(7)
Zn1 0.0284(2) 0.0332(2) 0.0562(3) 0.00117(15) 0.00241(15) 0.01127(16)
S1 0.0290(4) 0.0397(5) 0.1173(9) -0.0003(5) 0.0094(5) 0.0154(4)
N4 0.0454(15) 0.0344(13) 0.0449(15) -0.0016(11) 0.0007(12) 0.0192(12)
N3 0.0478(16) 0.0377(14) 0.0494(16) -0.0036(12) -0.0096(13) 0.0202(13)
N5 0.0463(16) 0.0344(14) 0.0488(16) 0.0014(12) -0.0053(12) 0.0180(12)
N1 0.0289(13) 0.0321(13) 0.0548(17) 0.0035(12) -0.0023(11) 0.0105(11)
N2 0.0356(14) 0.0353(14) 0.0477(16) 0.0010(12) -0.0043(12) 0.0110(12)
C22 0.078(3) 0.0434(18) 0.0351(17) 0.0049(14) -0.0012(17) 0.0355(19)
N6 0.0398(15) 0.0402(15) 0.0638(18) 0.0075(13) 0.0013(13) 0.0199(13)
C2 0.0405(18) 0.0467(19) 0.067(2) 0.0172(17) 0.0061(16) 0.0249(16)
C14 0.061(2) 0.0477(19) 0.047(2) 0.0025(15) 0.0099(16) 0.0340(18)
C23 0.078(3) 0.056(2) 0.053(2) 0.0174(17) 0.0158(19) 0.048(2)
C12 0.060(2) 0.056(2) 0.057(2) -0.0092(18) -0.0210(19) 0.0284(19)
C3 0.067(2) 0.058(2) 0.056(2) 0.0194(18) 0.0177(19) 0.039(2)
C15 0.069(2) 0.050(2) 0.052(2) 0.0102(16) 0.0218(18) 0.0371(19)
C16 0.072(3) 0.046(2) 0.066(2) 0.0128(18) 0.026(2) 0.034(2)
C24 0.056(2) 0.055(2) 0.065(2) 0.0217(18) 0.0149(18) 0.0360(19)
C11 0.082(3) 0.066(3) 0.100(4) -0.009(3) -0.055(3) 0.023(3)
C1 0.0326(18) 0.055(2) 0.102(3) 0.023(2) 0.0087(19) 0.0165(17)
C25 0.055(3) 0.056(3) 0.152(5) 0.051(3) 0.036(3) 0.039(2)
C13 0.074(3) 0.060(2) 0.047(2) -0.0027(17) -0.0139(19) 0.038(2)
C21 0.100(3) 0.0391(19) 0.051(2) -0.0071(16) -0.011(2) 0.034(2)
C4 0.065(2) 0.0449(19) 0.0421(19) 0.0050(15) -0.0031(16) 0.0270(18)
C20 0.077(3) 0.060(2) 0.077(3) 0.015(2) 0.022(2) 0.043(2)
C18 0.115(5) 0.059(3) 0.151(5) 0.042(3) 0.063(4) 0.054(3)
C5 0.110(4) 0.051(2) 0.039(2) 0.0021(17) -0.009(2) 0.026(2)
C6 0.095(4) 0.064(3) 0.065(3) 0.004(2) -0.042(3) 0.013(3)
C19 0.104(4) 0.070(3) 0.132(5) 0.036(3) 0.048(4) 0.063(3)
C10 0.190(7) 0.068(3) 0.051(3) 0.005(2) 0.016(3) 0.044(4)
C17 0.073(3) 0.053(2) 0.111(4) 0.019(2) 0.035(3) 0.033(2)
O1 0.0258(10) 0.0355(11) 0.0623(14) -0.0081(10) -0.0004(10) 0.0117(9)
C31 0.0340(16) 0.0381(17) 0.059(2) 0.0066(15) 0.0002(14) 0.0144(14)
C36 0.0336(16) 0.0376(17) 0.0509(19) -0.0020(14) -0.0014(14) 0.0145(14)
C32 0.0320(17) 0.0405(19) 0.076(3) 0.0071(18) -0.0063(16) 0.0064(14)
C34 0.043(2) 0.049(2) 0.118(4) -0.032(2) -0.002(2) 0.0147(18)
C28 0.054(4) 0.068(5) 0.62(3) 0.114(9) 0.094(9) 0.049(4)
C26 0.044(2) 0.038(2) 0.253(8) 0.018(4) -0.013(4) 0.021(2)
C7 0.162(7) 0.090(4) 0.085(4) 0.013(4) -0.071(5) 0.005(4)
C35 0.069(3) 0.084(4) 0.257(9) -0.091(5) -0.001(5) 0.038(3)
C30 0.114(5) 0.131(5) 0.269(9) 0.141(6) 0.120(6) 0.104(5)
C8 0.317(16) 0.093(6) 0.052(4) -0.016(4) -0.065(7) 0.043(8)
C27 0.042(3) 0.035(3) 0.59(2) 0.023(6) -0.023(7) 0.020(2)
C29 0.158(9) 0.177(11) 0.56(3) 0.269(16) 0.240(14) 0.148(9)
O2 0.0596(18) 0.0518(16) 0.126(3) -0.0377(17) -0.0144(18) 0.0213(14)
C33 0.045(2) 0.043(2) 0.086(3) -0.007(2) -0.012(2) 0.0085(17)
B1 0.040(2) 0.0334(18) 0.055(2) -0.0049(16) -0.0132(17) 0.0121(16)
C37 0.110(6) 0.091(5) 0.240(11) -0.029(6) 0.009(6) 0.036(5)
C38 0.094(6) 0.140(7) 0.258(12) -0.042(7) 0.022(6) 0.059(6)

loop_
_atom_type_symbol
_atom_type_description
_atom_type_scat_dispersion_real
_atom_type_scat_dispersion_imag
_atom_type_scat_source
C C 0.0033 0.0016 'International Tables Vol C Tables 4.2.6.8 and 6.1.1.4'
H H 0.0000 0.0000 'International Tables Vol C Tables 4.2.6.8 and 6.1.1.4'
B B 0.0013 0.0007 'International Tables Vol C Tables 4.2.6.8 and 6.1.1.4'
N N 0.0061 0.0033 'International Tables Vol C Tables 4.2.6.8 and 6.1.1.4'
O O 0.0106 0.0060 'International Tables Vol C Tables 4.2.6.8 and 6.1.1.4'
S S 0.1246 0.1234 'International Tables Vol C Tables 4.2.6.8 and 6.1.1.4'
Zn Zn 0.2839 1.4301 'International Tables Vol C Tables 4.2.6.8 and 6.1.1.4'

loop_
_geom_angle_atom_site_label_1
_geom_angle_atom_site_label_2
_geom_angle_atom_site_label_3
_geom_angle
_geom_angle_site_symmetry_1
C8 C9 C10 119.0(10) .
O1 Zn1 N4 91.00(10) .
O1 Zn1 N2 89.63(10) .
N4 Zn1 N2 94.47(11) .
O1 Zn1 N6 173.31(9) .
N4 Zn1 N6 86.42(11) .
N2 Zn1 N6 84.43(11) .
O1 Zn1 S1 85.56(6) .
N4 Zn1 S1 131.79(8) .
N2 Zn1 S1 133.48(8) .
N6 Zn1 S1 100.76(8) .
C31 S1 Zn1 95.89(12) .
C14 N4 N3 106.5(3) .
C14 N4 Zn1 136.6(2) .
N3 N4 Zn1 116.2(2) .
C12 N3 N4 109.8(3) .
C12 N3 B1 129.9(3) .
N4 N3 B1 120.2(3) .
C22 N5 N6 110.3(3) .
C22 N5 B1 129.1(3) .
N6 N5 B1 120.5(3) .
C2 N1 N2 109.1(3) .
C2 N1 B1 131.5(3) .
N2 N1 B1 119.3(3) .
C4 N2 N1 106.3(3) .
C4 N2 Zn1 133.7(2) .
N1 N2 Zn1 115.7(2) .
C23 C22 N5 107.8(3) .
C23 C22 C21 130.0(4) .
N5 C22 C21 122.2(4) .
C24 N6 N5 104.6(3) .
C24 N6 Zn1 142.9(3) .
N5 N6 Zn1 112.5(2) .
N1 C2 C3 108.1(3) .
N1 C2 C1 123.0(4) .
C3 C2 C1 128.9(4) .
N4 C14 C13 109.6(3) .
N4 C14 C15 123.1(3) .
C13 C14 C15 127.2(4) .
C22 C23 C24 106.3(3) .
N3 C12 C13 107.6(3) .
N3 C12 C11 122.2(4) .
C13 C12 C11 130.3(4) .
C2 C3 C4 106.0(3) .
C16 C15 C20 119.0(4) .
C16 C15 C14 122.4(3) .
C20 C15 C14 118.6(4) .
C17 C16 C15 121.2(4) .
N6 C24 C23 111.1(3) .
N6 C24 C25 122.5(4) .
C23 C24 C25 126.4(4) .
C26 C25 C30 120.8(6) .
C26 C25 C24 120.8(5) .
C30 C25 C24 118.2(7) .
C12 C13 C14 106.6(3) .
N2 C4 C3 110.5(3) .
N2 C4 C5 120.1(4) .
C3 C4 C5 129.5(4) .
C19 C20 C15 120.2(4) .
C17 C18 C19 119.6(4) .
C6 C5 C10 119.4(5) .
C6 C5 C4 122.0(5) .
C10 C5 C4 118.6(5) .
C5 C6 C7 118.6(7) .
C20 C19 C18 119.9(5) .
C9 C10 C5 121.4(8) .
C16 C17 C18 120.0(5) .
C36 O1 Zn1 116.2(2) .
C32 C31 C36 117.2(3) .
C32 C31 S1 123.2(3) .
C36 C31 S1 119.6(2) .
O1 C36 C34 120.6(3) .
O1 C36 C31 122.3(3) .
C34 C36 C31 117.1(3) .
C33 C32 C31 121.3(4) .
O2 C34 C36 122.2(4) .
O2 C34 C35 114.8(4) .
C36 C34 C35 122.9(4) .
C27 C28 C29 122.2(8) .
C25 C26 C27 121.7(9) .
C8 C7 C6 121.1(9) .
C29 C30 C25 120.0(12) .
C9 C8 C7 120.5(8) .
C28 C27 C26 118.4(12) .
C30 C29 C28 116.9(13) .
C33 O2 C34 120.8(3) .
O2 C33 C32 121.3(3) .
N1 B1 N5 109.3(3) .
N1 B1 N3 109.4(3) .
N5 B1 N3 110.1(3) .
C38 C37 C38 120.2(11) 2_645
C37 C38 C37 119.7(11) 3_765

loop_
_geom_bond_atom_site_label_1
_geom_bond_atom_site_label_2
_geom_bond_distance
_geom_bond_site_symmetry_2
C9 C8 1.361(16) .
C9 C10 1.384(10) .
Zn1 O1 2.062(2) .
Zn1 N4 2.063(3) .
Zn1 N2 2.066(3) .
Zn1 N6 2.232(3) .
Zn1 S1 2.3400(9) .
S1 C31 1.707(4) .
N4 C14 1.353(4) .
N4 N3 1.370(4) .
N3 C12 1.356(5) .
N3 B1 1.544(5) .
N5 C22 1.360(4) .
N5 N6 1.372(4) .
N5 B1 1.532(5) .
N1 C2 1.355(4) .
N1 N2 1.370(4) .
N1 B1 1.528(5) .
N2 C4 1.339(5) .
C22 C23 1.343(6) .
C22 C21 1.495(5) .
N6 C24 1.341(5) .
C2 C3 1.369(6) .
C2 C1 1.493(5) .
C14 C13 1.382(5) .
C14 C15 1.468(5) .
C23 C24 1.383(5) .
C12 C13 1.378(5) .
C12 C11 1.486(6) .
C3 C4 1.375(5) .
C15 C16 1.379(6) .
C15 C20 1.404(5) .
C16 C17 1.359(6) .
C24 C25 1.445(6) .
C25 C26 1.352(9) .
C25 C30 1.422(9) .
C4 C5 1.464(6) .
C20 C19 1.368(6) .
C18 C17 1.393(7) .
C18 C19 1.395(8) .
C5 C6 1.385(8) .
C5 C10 1.399(8) .
C6 C7 1.394(7) .
O1 C36 1.282(4) .
C31 C32 1.399(5) .
C31 C36 1.441(4) .
C36 C34 1.375(5) .
C32 C33 1.334(6) .
C34 O2 1.345(5) .
C34 C35 1.502(6) .
C28 C27 1.34(2) .
C28 C29 1.49(3) .
C26 C27 1.444(7) .
C7 C8 1.389(14) .
C30 C29 1.402(12) .
O2 C33 1.324(5) .
C37 C38 1.297(10) 2_645
C37 C38 1.340(10) .
C38 C37 1.297(10) 3_765
